data_7045796
loop_
_publ_author_name
'Sharma, Mahendra Kumar'
'Singh, Dharmendra'
'Mahawar, Pritam'
'Yadav, Ravi'
'Nagendran, Selvarajan'

_publ_section_title
;
 Catalytic cyanosilylation using germylene stabilized platinum(ii)
 dicyanide.
;
_journal_issue 17
_journal_name_full 'Dalton transactions (Cambridge, England : 2003)'
_journal_page_first 5943
_journal_page_last 5947
_journal_paper_doi 10.1039/C8DT00043C
_journal_volume 47
_journal_year 2018
_chemical_formula_moiety 'C72 H120 Cl2 Ge4 N8 Pt2, 2(C F3 O3 S)'
_chemical_formula_sum 'C74 H120 Cl2 F6 Ge4 N8 O6 Pt2 S2'
_chemical_formula_weight 2147.40
_space_group_IT_number 14
_space_group_name_Hall '-P 2ybc'
_space_group_name_H-M_alt 'P 1 21/c 1'
_symmetry_cell_setting monoclinic
_symmetry_space_group_name_Hall '-P 2ybc'
_symmetry_space_group_name_H-M 'P 1 21/c 1'
_atom_sites_solution_hydrogens geom
_atom_sites_solution_primary direct
_atom_sites_solution_secondary difmap
_audit_creation_method SHELXL-97
_audit_update_record
;
2017-11-14 deposited with the CCDC.
2018-03-06 downloaded from the CCDC.
;
_cell_angle_alpha 90.00
_cell_angle_beta 91.711(4)
_cell_angle_gamma 90.00
_cell_formula_units_Z 2
_cell_length_a 10.799(2)
_cell_length_b 17.921(3)
_cell_length_c 22.042(4)
_cell_measurement_reflns_used 1723
_cell_measurement_temperature 120(2)
_cell_measurement_theta_max 20.669
_cell_measurement_theta_min 2.164
_cell_volume 4263.9(13)
_computing_cell_refinement 'Bruker SMART'
_computing_data_collection 'Bruker SMART'
_computing_data_reduction 'Bruker SAINT'
_computing_molecular_graphics 'Bruker SHELXTL'
_computing_publication_material 'Bruker SHELXTL'
_computing_structure_refinement 'SHELXL-97 (Sheldrick, 1997)'
_computing_structure_solution 'SHELXS-97 (Sheldrick, 1990)'
_diffrn_ambient_temperature 120(2)
_diffrn_measured_fraction_theta_full 0.999
_diffrn_measured_fraction_theta_max 0.999
_diffrn_measurement_device_type 'CCD area detector'
_diffrn_measurement_method 'phi and omega scans'
_diffrn_radiation_monochromator graphite
_diffrn_radiation_source 'fine-focus sealed tube'
_diffrn_radiation_type MoK\a
_diffrn_radiation_wavelength 0.71073
_diffrn_reflns_av_R_equivalents 0.0950
_diffrn_reflns_av_sigmaI/netI 0.1132
_diffrn_reflns_limit_h_max 12
_diffrn_reflns_limit_h_min -12
_diffrn_reflns_limit_k_max 17
_diffrn_reflns_limit_k_min -21
_diffrn_reflns_limit_l_max 26
_diffrn_reflns_limit_l_min -16
_diffrn_reflns_number 22043
_diffrn_reflns_theta_full 25.00
_diffrn_reflns_theta_max 25.00
_diffrn_reflns_theta_min 1.85
_exptl_absorpt_coefficient_mu 4.837
_exptl_absorpt_correction_T_max 0.468
_exptl_absorpt_correction_T_min 0.221
_exptl_absorpt_correction_type multi-scan
_exptl_absorpt_process_details '(SADABS; Bruker, 2000)'
_exptl_crystal_colour yellow
_exptl_crystal_density_diffrn 1.673
_exptl_crystal_density_method 'not measured'
_exptl_crystal_description blockshape
_exptl_crystal_F_000 2144.0
_exptl_crystal_size_max 0.345
_exptl_crystal_size_mid 0.275
_exptl_crystal_size_min 0.157
_refine_diff_density_max 1.995
_refine_diff_density_min -1.062
_refine_diff_density_rms 0.208
_refine_ls_extinction_method none
_refine_ls_goodness_of_fit_ref 0.983
_refine_ls_hydrogen_treatment mixed
_refine_ls_matrix_type full
_refine_ls_number_parameters 475
_refine_ls_number_reflns 7497
_refine_ls_number_restraints 0
_refine_ls_restrained_S_all 0.983
_refine_ls_R_factor_all 0.0867
_refine_ls_R_factor_gt 0.0522
_refine_ls_shift/su_max 0.014
_refine_ls_shift/su_mean 0.001
_refine_ls_structure_factor_coef Fsqd
_refine_ls_weighting_details 'calc w=1/[\s^2^(Fo^2^)+(0.0501P)^2^+0.0000P] where P=(Fo^2^+2Fc^2^)/3'
_refine_ls_weighting_scheme calc
_refine_ls_wR_factor_gt 0.1069
_refine_ls_wR_factor_ref 0.1271
_reflns_number_gt 5274
_reflns_number_total 7497
_reflns_threshold_expression >2sigma(I)
_cod_data_source_file c8dt00043c2.cif
_cod_data_source_block msha33m
_cod_depositor_comments 'Adding full bibliography for 7045794--7045798.cif.'
_cod_original_sg_symbol_H-M 'P 21/c'
_cod_database_code 7045796

loop_
_symmetry_equiv_pos_as_xyz
'x, y, z'
'-x, y+1/2, -z+1/2'
'-x, -y, -z'
'x, -y-1/2, z-1/2'

loop_
_atom_site_label
_atom_site_type_symbol
_atom_site_fract_x
_atom_site_fract_y
_atom_site_fract_z
_atom_site_U_iso_or_equiv
_atom_site_adp_type
_atom_site_occupancy
_atom_site_symmetry_multiplicity
_atom_site_calc_flag
_atom_site_refinement_flags
Pt1 Pt 0.04208(3) 0.58850(2) 0.036377(16) 0.01578(12) Uani 1 1 d .
Ge1 Ge 0.07407(8) 0.70478(5) -0.00838(4) 0.0155(2) Uani 1 1 d .
Ge2 Ge 0.07890(8) 0.61840(6) 0.13838(4) 0.0173(2) Uani 1 1 d .
S1 S 0.3771(2) 0.05939(15) 0.15806(12) 0.0276(6) Uani 1 1 d .
O3 O 0.2964(6) -0.0038(4) 0.1494(3) 0.042(2) Uani 1 1 d .
O1 O 0.3734(7) 0.1135(4) 0.1101(3) 0.047(2) Uani 1 1 d .
O2 O 0.3784(6) 0.0895(5) 0.2182(3) 0.046(2) Uani 1 1 d .
F1 F 0.6205(5) 0.0694(3) 0.1601(3) 0.0365(15) Uani 1 1 d .
F2 F 0.5503(6) -0.0323(4) 0.1962(3) 0.0493(18) Uani 1 1 d .
F3 F 0.5473(5) -0.0138(4) 0.1000(3) 0.0414(16) Uani 1 1 d .
N1 N -0.0671(6) 0.7665(5) -0.0220(3) 0.0208(19) Uani 1 1 d .
N2 N 0.1399(6) 0.7890(4) 0.0332(3) 0.0143(16) Uani 1 1 d .
N4 N 0.2437(7) 0.6197(4) 0.1688(3) 0.0220(18) Uani 1 1 d .
N3 N 0.0747(6) 0.7161(4) 0.1712(3) 0.0172(17) Uani 1 1 d .
C8 C -0.1687(8) 0.7433(5) -0.0637(4) 0.020(2) Uani 1 1 d .
H8A H -0.1401 0.7015 -0.0875 0.025 Uiso 1 1 calc R
H8B H -0.1864 0.7840 -0.0916 0.025 Uiso 1 1 calc R
C7 C 0.0606(8) 0.8471(5) 0.0378(4) 0.017(2) Uani 1 1 d .
C37 C 0.5303(9) 0.0182(6) 0.1527(5) 0.029(3) Uani 1 1 d .
C6 C 0.0896(8) 0.9119(5) 0.0704(4) 0.024(2) Uani 1 1 d .
H6 H 0.1715 0.9145 0.0846 0.029 Uiso 1 1 calc R
C32 C 0.5287(9) 0.5044(6) 0.1341(4) 0.029(2) Uani 1 1 d .
H32A H 0.4901 0.4562 0.1314 0.043 Uiso 1 1 calc R
H32B H 0.5637 0.5115 0.1742 0.043 Uiso 1 1 calc R
H32C H 0.5930 0.5075 0.1050 0.043 Uiso 1 1 calc R
C4 C -0.1029(9) 0.9901(5) 0.0692(4) 0.026(2) Uani 1 1 d .
H4 H -0.1362 1.0326 0.0866 0.031 Uiso 1 1 calc R
C31 C 0.4322(8) 0.5646(5) 0.1206(4) 0.019(2) Uani 1 1 d .
H31 H 0.4708 0.6132 0.1289 0.023 Uiso 1 1 calc R
C12 C 0.2593(7) 0.7858(5) 0.0665(4) 0.021(2) Uani 1 1 d .
H12A H 0.2709 0.7353 0.0815 0.025 Uiso 1 1 calc R
H12B H 0.2546 0.8182 0.1016 0.025 Uiso 1 1 calc R
C19 C 0.1800(8) 0.7389(5) 0.1983(4) 0.016(2) Uani 1 1 d .
C9 C -0.2900(8) 0.7205(6) -0.0342(5) 0.0314(18) Uani 1 1 d .
H9 H -0.3253 0.7649 -0.0153 0.038 Uiso 1 1 calc R
C14 C 0.3685(8) 0.8852(5) 0.0050(4) 0.022(2) Uani 1 1 d .
H14A H 0.3617 0.9212 0.0370 0.033 Uiso 1 1 calc R
H14B H 0.2979 0.8892 -0.0223 0.033 Uiso 1 1 calc R
H14C H 0.4427 0.8944 -0.0167 0.033 Uiso 1 1 calc R
C15 C 0.4833(8) 0.7994(5) 0.0747(4) 0.022(2) Uani 1 1 d .
H15A H 0.4693 0.8272 0.1110 0.032 Uiso 1 1 calc R
H15B H 0.5558 0.8182 0.0557 0.032 Uiso 1 1 calc R
H15C H 0.4951 0.7477 0.0846 0.032 Uiso 1 1 calc R
C10 C -0.3778(10) 0.6946(7) -0.0829(5) 0.047(3) Uani 1 1 d .
H10A H -0.3445 0.6513 -0.1021 0.070 Uiso 1 1 calc R
H10B H -0.3898 0.7336 -0.1124 0.070 Uiso 1 1 calc R
H10C H -0.4557 0.6823 -0.0656 0.070 Uiso 1 1 calc R
C21 C 0.2998(9) 0.8491(5) 0.2439(4) 0.022(2) Uani 1 1 d .
H21 H 0.2906 0.9003 0.2488 0.027 Uiso 1 1 calc R
C5 C 0.0186(9) 0.9727(5) 0.0851(4) 0.025(2) Uani 1 1 d .
H5 H 0.0588 1.0077 0.1098 0.031 Uiso 1 1 calc R
C25 C 0.2771(8) 0.6825(5) 0.1998(4) 0.023(2) Uani 1 1 d .
C20 C 0.1992(8) 0.8129(5) 0.2183(4) 0.022(2) Uani 1 1 d .
H20 H 0.1298 0.8432 0.2131 0.027 Uiso 1 1 calc R
C24 C 0.3928(8) 0.6875(5) 0.2310(4) 0.019(2) Uani 1 1 d .
H24 H 0.4371 0.6430 0.2326 0.023 Uiso 1 1 calc R
C22 C 0.4134(9) 0.8200(6) 0.2635(4) 0.027(2) Uani 1 1 d .
H22 H 0.4695 0.8534 0.2813 0.032 Uiso 1 1 calc R
C13 C 0.3735(8) 0.8074(5) 0.0320(4) 0.019(2) Uani 1 1 d .
H13 H 0.3828 0.7717 -0.0012 0.023 Uiso 1 1 calc R
C1 C -0.0603(8) 0.8331(5) 0.0041(4) 0.019(2) Uani 1 1 d .
C23 C 0.4518(9) 0.7466(6) 0.2594(4) 0.027(2) Uani 1 1 d .
H23 H 0.5277 0.7356 0.2784 0.032 Uiso 1 1 calc R
C33 C 0.3869(9) 0.5642(6) 0.0564(4) 0.027(2) Uani 1 1 d .
H33A H 0.4515 0.5815 0.0308 0.040 Uiso 1 1 calc R
H33B H 0.3164 0.5965 0.0519 0.040 Uiso 1 1 calc R
H33C H 0.3637 0.5144 0.0448 0.040 Uiso 1 1 calc R
C30 C 0.3263(8) 0.5543(5) 0.1648(4) 0.022(2) Uani 1 1 d .
H30A H 0.2773 0.5114 0.1521 0.027 Uiso 1 1 calc R
H30B H 0.3615 0.5436 0.2049 0.027 Uiso 1 1 calc R
C35 C 0.0204(11) 0.5743(6) 0.2608(5) 0.043(3) Uani 1 1 d .
H35A H -0.0108 0.6237 0.2675 0.064 Uiso 1 1 calc R
H35B H 0.1083 0.5736 0.2684 0.064 Uiso 1 1 calc R
H35C H -0.0186 0.5400 0.2877 0.064 Uiso 1 1 calc R
C2 C -0.1599(8) 0.8835(5) -0.0001(4) 0.020(2) Uani 1 1 d .
H2 H -0.2227 0.8696 -0.0276 0.025 Uiso 1 1 calc R
C3 C -0.1801(9) 0.9493(6) 0.0293(4) 0.027(2) Uani 1 1 d .
H3 H -0.2576 0.9704 0.0214 0.032 Uiso 1 1 calc R
C34 C -0.0076(10) 0.5516(6) 0.1961(4) 0.031(3) Uani 1 1 d .
H34 H 0.0282 0.5018 0.1912 0.037 Uiso 1 1 calc R
C11 C -0.2730(8) 0.6615(6) 0.0138(4) 0.0314(18) Uani 1 1 d .
H11A H -0.3495 0.6544 0.0341 0.047 Uiso 1 1 calc R
H11B H -0.2099 0.6769 0.0427 0.047 Uiso 1 1 calc R
H11C H -0.2488 0.6155 -0.0047 0.047 Uiso 1 1 calc R
C36 C -0.1435(10) 0.5444(7) 0.1801(5) 0.045(3) Uani 1 1 d .
H36A H -0.1789 0.5058 0.2043 0.067 Uiso 1 1 calc R
H36B H -0.1540 0.5321 0.1379 0.067 Uiso 1 1 calc R
H36C H -0.1843 0.5909 0.1880 0.067 Uiso 1 1 calc R
Cl1 Cl 0.0225(2) 0.45720(13) 0.06389(10) 0.0242(6) Uani 1 1 d .
C18 C 0.2623(8) 0.6456(5) -0.0862(4) 0.018(2) Uani 1 1 d .
H18A H 0.2887 0.6368 -0.1268 0.028 Uiso 1 1 calc R
H18B H 0.2399 0.5991 -0.0679 0.028 Uiso 1 1 calc R
H18C H 0.3287 0.6681 -0.0627 0.028 Uiso 1 1 calc R
C16 C 0.1488(8) 0.6985(5) -0.0880(4) 0.020(2) Uani 1 1 d .
H16 H 0.0867 0.6750 -0.1151 0.024 Uiso 1 1 calc R
C17 C 0.1775(9) 0.7737(5) -0.1160(4) 0.023(2) Uani 1 1 d .
H17A H 0.2397 0.7987 -0.0915 0.035 Uiso 1 1 calc R
H17B H 0.1036 0.8034 -0.1181 0.035 Uiso 1 1 calc R
H17C H 0.2074 0.7664 -0.1562 0.035 Uiso 1 1 calc R
C26 C -0.0339(8) 0.7650(5) 0.1599(4) 0.024(2) Uani 1 1 d .
H26A H -0.0729 0.7508 0.1214 0.029 Uiso 1 1 calc R
H26B H -0.0046 0.8159 0.1557 0.029 Uiso 1 1 calc R
C27 C -0.1316(9) 0.7640(6) 0.2077(4) 0.032(3) Uani 1 1 d .
H27 H -0.1578 0.7123 0.2138 0.039 Uiso 1 1 calc R
C28 C -0.0893(10) 0.7960(7) 0.2686(5) 0.047(3) Uani 1 1 d .
H28A H -0.0191 0.7684 0.2840 0.070 Uiso 1 1 calc R
H28B H -0.1555 0.7925 0.2965 0.070 Uiso 1 1 calc R
H28C H -0.0667 0.8474 0.2636 0.070 Uiso 1 1 calc R
C29 C -0.2431(9) 0.8088(7) 0.1813(5) 0.048(3) Uani 1 1 d .
H29A H -0.2174 0.8588 0.1726 0.072 Uiso 1 1 calc R
H29B H -0.3076 0.8099 0.2103 0.072 Uiso 1 1 calc R
H29C H -0.2735 0.7853 0.1446 0.072 Uiso 1 1 calc R

loop_
_atom_site_aniso_label
_atom_site_aniso_U_11
_atom_site_aniso_U_22
_atom_site_aniso_U_33
_atom_site_aniso_U_23
_atom_site_aniso_U_13
_atom_site_aniso_U_12
Pt1 0.01258(19) 0.0187(2) 0.0158(2) 0.00051(16) -0.00382(13) -0.00257(16)
Ge1 0.0110(5) 0.0176(5) 0.0178(6) -0.0004(4) -0.0018(4) -0.0018(4)
Ge2 0.0131(5) 0.0217(6) 0.0169(6) 0.0005(4) -0.0024(4) -0.0028(4)
S1 0.0194(13) 0.0322(16) 0.0308(16) 0.0015(12) -0.0076(11) -0.0041(11)
O3 0.027(4) 0.046(5) 0.052(5) -0.003(4) -0.010(4) -0.019(4)
O1 0.041(5) 0.046(5) 0.052(5) 0.021(4) -0.009(4) 0.004(4)
O2 0.021(4) 0.072(6) 0.045(5) -0.023(4) -0.001(3) -0.009(4)
F1 0.027(3) 0.042(4) 0.041(4) -0.010(3) 0.000(3) -0.012(3)
F2 0.038(4) 0.055(5) 0.053(5) 0.021(3) -0.014(3) 0.008(3)
F3 0.034(4) 0.051(4) 0.039(4) -0.015(3) 0.004(3) -0.007(3)
N1 0.006(4) 0.039(5) 0.019(5) 0.001(4) 0.004(3) -0.005(3)
N2 0.016(4) 0.010(4) 0.016(4) 0.000(3) -0.005(3) 0.000(3)
N4 0.019(4) 0.019(5) 0.028(5) -0.010(4) -0.005(4) 0.001(4)
N3 0.010(4) 0.020(4) 0.022(4) 0.004(3) -0.004(3) 0.003(3)
C8 0.019(5) 0.025(6) 0.016(5) -0.002(4) -0.008(4) 0.002(4)
C7 0.013(5) 0.022(5) 0.015(5) 0.002(4) 0.001(4) -0.004(4)
C37 0.023(6) 0.042(7) 0.020(6) 0.010(5) -0.004(5) -0.007(5)
C6 0.014(5) 0.030(6) 0.028(6) -0.005(5) 0.002(4) -0.003(5)
C32 0.019(5) 0.038(7) 0.029(6) -0.005(5) -0.004(5) 0.007(5)
C4 0.028(6) 0.020(6) 0.029(6) -0.005(4) 0.003(5) 0.001(5)
C31 0.012(5) 0.013(5) 0.032(6) -0.002(4) -0.006(4) -0.003(4)
C12 0.004(4) 0.030(6) 0.028(6) 0.004(4) -0.005(4) -0.001(4)
C19 0.017(5) 0.020(5) 0.013(5) -0.002(4) -0.001(4) 0.006(4)
C9 0.005(3) 0.051(6) 0.038(5) 0.001(3) -0.001(3) -0.008(3)
C14 0.013(5) 0.032(6) 0.021(6) -0.002(4) 0.000(4) -0.004(4)
C15 0.014(5) 0.023(6) 0.027(6) -0.001(4) -0.008(4) -0.004(4)
C10 0.035(7) 0.060(9) 0.044(8) 0.010(6) -0.024(6) -0.016(6)
C21 0.028(6) 0.012(5) 0.027(6) -0.001(4) 0.004(4) -0.004(4)
C5 0.027(6) 0.019(6) 0.030(6) -0.005(4) 0.006(5) -0.003(5)
C25 0.017(5) 0.027(6) 0.026(6) -0.005(4) -0.002(4) 0.001(4)
C20 0.014(5) 0.025(6) 0.029(6) -0.004(4) 0.004(4) 0.002(4)
C24 0.018(5) 0.023(6) 0.017(5) 0.006(4) 0.000(4) 0.004(4)
C22 0.022(6) 0.028(6) 0.031(6) -0.006(5) 0.000(5) -0.005(5)
C13 0.017(5) 0.019(5) 0.022(6) -0.005(4) -0.001(4) 0.001(4)
C1 0.017(5) 0.020(6) 0.019(5) 0.005(4) 0.005(4) 0.009(4)
C23 0.016(5) 0.036(7) 0.028(6) 0.003(5) -0.006(4) -0.009(5)
C33 0.025(6) 0.031(6) 0.024(6) -0.003(4) -0.003(5) -0.001(5)
C30 0.020(5) 0.023(6) 0.024(6) -0.002(4) -0.003(4) -0.003(4)
C35 0.044(7) 0.055(9) 0.029(7) 0.013(5) 0.005(5) -0.015(6)
C2 0.015(5) 0.018(5) 0.029(6) 0.004(4) 0.001(4) 0.009(4)
C3 0.027(6) 0.028(6) 0.027(6) 0.008(5) 0.009(5) 0.009(5)
C34 0.036(6) 0.031(6) 0.027(6) 0.001(5) -0.002(5) -0.005(5)
C11 0.005(3) 0.051(6) 0.038(5) 0.001(3) -0.001(3) -0.008(3)
C36 0.032(7) 0.053(8) 0.050(8) -0.002(6) 0.003(6) -0.018(6)
Cl1 0.0327(14) 0.0214(14) 0.0179(13) 0.0019(10) -0.0070(10) -0.0054(11)
C18 0.016(5) 0.022(5) 0.016(5) 0.000(4) -0.004(4) -0.002(4)
C16 0.013(5) 0.030(6) 0.016(5) -0.008(4) -0.006(4) -0.001(4)
C17 0.022(5) 0.025(6) 0.023(6) -0.004(4) -0.002(4) -0.002(4)
C26 0.012(5) 0.029(6) 0.031(6) 0.001(4) -0.003(4) 0.007(4)
C27 0.021(6) 0.044(7) 0.032(7) 0.014(5) 0.011(5) 0.012(5)
C28 0.031(7) 0.085(10) 0.026(7) 0.001(6) 0.014(5) 0.029(7)
C29 0.017(6) 0.083(10) 0.044(8) 0.015(6) 0.000(5) 0.019(6)

loop_
_atom_type_symbol
_atom_type_description
_atom_type_scat_dispersion_real
_atom_type_scat_dispersion_imag
_atom_type_scat_source
C C 0.0033 0.0016 'International Tables Vol C Tables 4.2.6.8 and 6.1.1.4'
H H 0.0000 0.0000 'International Tables Vol C Tables 4.2.6.8 and 6.1.1.4'
N N 0.0061 0.0033 'International Tables Vol C Tables 4.2.6.8 and 6.1.1.4'
O O 0.0106 0.0060 'International Tables Vol C Tables 4.2.6.8 and 6.1.1.4'
F F 0.0171 0.0103 'International Tables Vol C Tables 4.2.6.8 and 6.1.1.4'
S S 0.1246 0.1234 'International Tables Vol C Tables 4.2.6.8 and 6.1.1.4'
Cl Cl 0.1484 0.1585 'International Tables Vol C Tables 4.2.6.8 and 6.1.1.4'
Ge Ge 0.1547 1.8001 'International Tables Vol C Tables 4.2.6.8 and 6.1.1.4'
Pt Pt -1.7033 8.3905 'International Tables Vol C Tables 4.2.6.8 and 6.1.1.4'

loop_
_geom_angle_atom_site_label_1
_geom_angle_atom_site_label_2
_geom_angle_atom_site_label_3
_geom_angle
_geom_angle_site_symmetry_1
_geom_angle_site_symmetry_3
Ge2 Pt1 Ge1 100.31(4) . .
Ge2 Pt1 Cl1 170.35(6) . 3_565
Ge1 Pt1 Cl1 87.64(6) . 3_565
Ge2 Pt1 Cl1 89.75(6) . .
Ge1 Pt1 Cl1 168.55(6) . .
Cl1 Pt1 Cl1 82.93(8) 3_565 .
N2 Ge1 N1 84.3(3) . .
N2 Ge1 C16 108.7(3) . .
N1 Ge1 C16 104.0(3) . .
N2 Ge1 Pt1 124.4(2) . .
N1 Ge1 Pt1 117.3(2) . .
C16 Ge1 Pt1 113.4(3) . .
N4 Ge2 N3 83.4(3) . .
N4 Ge2 C34 103.6(4) . .
N3 Ge2 C34 107.0(4) . .
N4 Ge2 Pt1 118.6(2) . .
N3 Ge2 Pt1 125.0(2) . .
C34 Ge2 Pt1 114.0(3) . .
O2 S1 O1 115.3(5) . .
O2 S1 O3 114.1(5) . .
O1 S1 O3 115.5(5) . .
O2 S1 C37 103.3(5) . .
O1 S1 C37 103.4(5) . .
O3 S1 C37 102.7(5) . .
C1 N1 C8 123.8(8) . .
C1 N1 Ge1 114.9(6) . .
C8 N1 Ge1 121.0(6) . .
C7 N2 C12 122.8(7) . .
C7 N2 Ge1 114.8(6) . .
C12 N2 Ge1 121.5(6) . .
C25 N4 C30 122.4(8) . .
C25 N4 Ge2 115.0(6) . .
C30 N4 Ge2 122.3(6) . .
C19 N3 C26 123.8(8) . .
C19 N3 Ge2 115.1(6) . .
C26 N3 Ge2 120.7(6) . .
N1 C8 C9 116.1(7) . .
N1 C8 H8A 108.3 . .
C9 C8 H8A 108.3 . .
N1 C8 H8B 108.3 . .
C9 C8 H8B 108.3 . .
H8A C8 H8B 107.4 . .
N2 C7 C6 123.1(8) . .
N2 C7 C1 112.1(7) . .
C6 C7 C1 124.8(8) . .
F3 C37 F2 108.5(9) . .
F3 C37 F1 106.6(8) . .
F2 C37 F1 106.0(8) . .
F3 C37 S1 112.7(7) . .
F2 C37 S1 111.0(7) . .
F1 C37 S1 111.8(7) . .
C5 C6 C7 131.4(9) . .
C5 C6 H6 114.3 . .
C7 C6 H6 114.3 . .
C31 C32 H32A 109.5 . .
C31 C32 H32B 109.5 . .
H32A C32 H32B 109.5 . .
C31 C32 H32C 109.5 . .
H32A C32 H32C 109.5 . .
H32B C32 H32C 109.5 . .
C5 C4 C3 125.7(9) . .
C5 C4 H4 117.1 . .
C3 C4 H4 117.1 . .
C33 C31 C32 112.7(8) . .
C33 C31 C30 112.0(7) . .
C32 C31 C30 108.0(8) . .
C33 C31 H31 108.0 . .
C32 C31 H31 108.0 . .
C30 C31 H31 108.0 . .
N2 C12 C13 117.1(7) . .
N2 C12 H12A 108.0 . .
C13 C12 H12A 108.0 . .
N2 C12 H12B 108.0 . .
C13 C12 H12B 108.0 . .
H12A C12 H12B 107.3 . .
N3 C19 C20 122.9(8) . .
N3 C19 C25 113.7(8) . .
C20 C19 C25 123.1(8) . .
C10 C9 C11 110.5(9) . .
C10 C9 C8 108.1(9) . .
C11 C9 C8 113.4(8) . .
C10 C9 H9 108.2 . .
C11 C9 H9 108.2 . .
C8 C9 H9 108.2 . .
C13 C14 H14A 109.5 . .
C13 C14 H14B 109.5 . .
H14A C14 H14B 109.5 . .
C13 C14 H14C 109.5 . .
H14A C14 H14C 109.5 . .
H14B C14 H14C 109.5 . .
C13 C15 H15A 109.5 . .
C13 C15 H15B 109.5 . .
H15A C15 H15B 109.5 . .
C13 C15 H15C 109.5 . .
H15A C15 H15C 109.5 . .
H15B C15 H15C 109.5 . .
C9 C10 H10A 109.5 . .
C9 C10 H10B 109.5 . .
H10A C10 H10B 109.5 . .
C9 C10 H10C 109.5 . .
H10A C10 H10C 109.5 . .
H10B C10 H10C 109.5 . .
C20 C21 C22 129.2(9) . .
C20 C21 H21 115.4 . .
C22 C21 H21 115.4 . .
C6 C5 C4 130.5(9) . .
C6 C5 H5 114.8 . .
C4 C5 H5 114.8 . .
N4 C25 C24 121.0(9) . .
N4 C25 C19 112.5(8) . .
C24 C25 C19 126.4(9) . .
C21 C20 C19 132.8(9) . .
C21 C20 H20 113.6 . .
C19 C20 H20 113.6 . .
C23 C24 C25 131.5(9) . .
C23 C24 H24 114.3 . .
C25 C24 H24 114.3 . .
C23 C22 C21 126.8(9) . .
C23 C22 H22 116.6 . .
C21 C22 H22 116.6 . .
C15 C13 C14 110.6(7) . .
C15 C13 C12 107.5(7) . .
C14 C13 C12 114.2(7) . .
C15 C13 H13 108.1 . .
C14 C13 H13 108.1 . .
C12 C13 H13 108.1 . .
N1 C1 C2 121.1(9) . .
N1 C1 C7 113.6(8) . .
C2 C1 C7 125.2(9) . .
C24 C23 C22 128.8(9) . .
C24 C23 H23 115.6 . .
C22 C23 H23 115.6 . .
C31 C33 H33A 109.5 . .
C31 C33 H33B 109.5 . .
H33A C33 H33B 109.5 . .
C31 C33 H33C 109.5 . .
H33A C33 H33C 109.5 . .
H33B C33 H33C 109.5 . .
N4 C30 C31 113.8(8) . .
N4 C30 H30A 108.8 . .
C31 C30 H30A 108.8 . .
N4 C30 H30B 108.8 . .
C31 C30 H30B 108.8 . .
H30A C30 H30B 107.7 . .
C34 C35 H35A 109.5 . .
C34 C35 H35B 109.5 . .
H35A C35 H35B 109.5 . .
C34 C35 H35C 109.5 . .
H35A C35 H35C 109.5 . .
H35B C35 H35C 109.5 . .
C3 C2 C1 131.0(9) . .
C3 C2 H2 114.5 . .
C1 C2 H2 114.5 . .
C2 C3 C4 130.4(9) . .
C2 C3 H3 114.8 . .
C4 C3 H3 114.8 . .
C35 C34 C36 114.4(9) . .
C35 C34 Ge2 110.9(7) . .
C36 C34 Ge2 111.9(7) . .
C35 C34 H34 106.4 . .
C36 C34 H34 106.4 . .
Ge2 C34 H34 106.4 . .
C9 C11 H11A 109.5 . .
C9 C11 H11B 109.5 . .
H11A C11 H11B 109.5 . .
C9 C11 H11C 109.5 . .
H11A C11 H11C 109.5 . .
H11B C11 H11C 109.5 . .
C34 C36 H36A 109.5 . .
C34 C36 H36B 109.5 . .
H36A C36 H36B 109.5 . .
C34 C36 H36C 109.5 . .
H36A C36 H36C 109.5 . .
H36B C36 H36C 109.5 . .
Pt1 Cl1 Pt1 97.07(8) 3_565 .
C16 C18 H18A 109.5 . .
C16 C18 H18B 109.5 . .
H18A C18 H18B 109.5 . .
C16 C18 H18C 109.5 . .
H18A C18 H18C 109.5 . .
H18B C18 H18C 109.5 . .
C17 C16 C18 112.5(7) . .
C17 C16 Ge1 114.1(6) . .
C18 C16 Ge1 111.1(6) . .
C17 C16 H16 106.2 . .
C18 C16 H16 106.2 . .
Ge1 C16 H16 106.2 . .
C16 C17 H17A 109.5 . .
C16 C17 H17B 109.5 . .
H17A C17 H17B 109.5 . .
C16 C17 H17C 109.5 . .
H17A C17 H17C 109.5 . .
H17B C17 H17C 109.5 . .
N3 C26 C27 116.2(8) . .
N3 C26 H26A 108.2 . .
C27 C26 H26A 108.2 . .
N3 C26 H26B 108.2 . .
C27 C26 H26B 108.2 . .
H26A C26 H26B 107.4 . .
C26 C27 C28 114.5(9) . .
C26 C27 C29 106.4(8) . .
C28 C27 C29 110.3(9) . .
C26 C27 H27 108.5 . .
C28 C27 H27 108.5 . .
C29 C27 H27 108.5 . .
C27 C28 H28A 109.5 . .
C27 C28 H28B 109.5 . .
H28A C28 H28B 109.5 . .
C27 C28 H28C 109.5 . .
H28A C28 H28C 109.5 . .
H28B C28 H28C 109.5 . .
C27 C29 H29A 109.5 . .
C27 C29 H29B 109.5 . .
H29A C29 H29B 109.5 . .
C27 C29 H29C 109.5 . .
H29A C29 H29C 109.5 . .
H29B C29 H29C 109.5 . .

loop_
_geom_bond_atom_site_label_1
_geom_bond_atom_site_label_2
_geom_bond_distance
_geom_bond_site_symmetry_2
Pt1 Ge2 2.3339(11) .
Pt1 Ge1 2.3357(11) .
Pt1 Cl1 2.439(2) 3_565
Pt1 Cl1 2.441(2) .
Ge1 N2 1.894(7) .
Ge1 N1 1.899(8) .
Ge1 C16 1.956(9) .
Ge2 N4 1.883(7) .
Ge2 N3 1.896(7) .
Ge2 C34 2.000(10) .
S1 O2 1.430(7) .
S1 O1 1.435(7) .
S1 O3 1.438(7) .
S1 C37 1.819(11) .
F1 C37 1.345(11) .
F2 C37 1.331(11) .
F3 C37 1.312(11) .
N1 C1 1.327(12) .
N1 C8 1.470(11) .
N2 C7 1.353(11) .
N2 C12 1.466(10) .
N4 C25 1.359(12) .
N4 C30 1.478(12) .
N3 C19 1.332(11) .
N3 C26 1.479(11) .
C8 C9 1.536(12) .
C8 H8A 0.9700 .
C8 H8B 0.9700 .
C7 C6 1.396(12) .
C7 C1 1.504(12) .
C6 C5 1.376(13) .
C6 H6 0.9300 .
C32 C31 1.523(12) .
C32 H32A 0.9600 .
C32 H32B 0.9600 .
C32 H32C 0.9600 .
C4 C5 1.383(13) .
C4 C3 1.400(13) .
C4 H4 0.9300 .
C31 C33 1.484(12) .
C31 C30 1.536(12) .
C31 H31 0.9800 .
C12 C13 1.519(12) .
C12 H12A 0.9700 .
C12 H12B 0.9700 .
C19 C20 1.412(12) .
C19 C25 1.457(12) .
C9 C10 1.485(13) .
C9 C11 1.503(14) .
C9 H9 0.9800 .
C14 C13 1.517(12) .
C14 H14A 0.9600 .
C14 H14B 0.9600 .
C14 H14C 0.9600 .
C15 C13 1.497(12) .
C15 H15A 0.9600 .
C15 H15B 0.9600 .
C15 H15C 0.9600 .
C10 H10A 0.9600 .
C10 H10B 0.9600 .
C10 H10C 0.9600 .
C21 C20 1.371(12) .
C21 C22 1.391(13) .
C21 H21 0.9300 .
C5 H5 0.9300 .
C25 C24 1.411(12) .
C20 H20 0.9300 .
C24 C23 1.376(13) .
C24 H24 0.9300 .
C22 C23 1.384(13) .
C22 H22 0.9300 .
C13 H13 0.9800 .
C1 C2 1.405(12) .
C23 H23 0.9300 .
C33 H33A 0.9600 .
C33 H33B 0.9600 .
C33 H33C 0.9600 .
C30 H30A 0.9700 .
C30 H30B 0.9700 .
C35 C34 1.503(14) .
C35 H35A 0.9600 .
C35 H35B 0.9600 .
C35 H35C 0.9600 .
C2 C3 1.366(13) .
C2 H2 0.9300 .
C3 H3 0.9300 .
C34 C36 1.504(14) .
C34 H34 0.9800 .
C11 H11A 0.9600 .
C11 H11B 0.9600 .
C11 H11C 0.9600 .
C36 H36A 0.9600 .
C36 H36B 0.9600 .
C36 H36C 0.9600 .
Cl1 Pt1 2.439(2) 3_565
C18 C16 1.550(12) .
C18 H18A 0.9600 .
C18 H18B 0.9600 .
C18 H18C 0.9600 .
C16 C17 1.517(12) .
C16 H16 0.9800 .
C17 H17A 0.9600 .
C17 H17B 0.9600 .
C17 H17C 0.9600 .
C26 C27 1.514(12) .
C26 H26A 0.9700 .
C26 H26B 0.9700 .
C27 C28 1.516(14) .
C27 C29 1.545(13) .
C27 H27 0.9800 .
C28 H28A 0.9600 .
C28 H28B 0.9600 .
C28 H28C 0.9600 .
C29 H29A 0.9600 .
C29 H29B 0.9600 .
C29 H29C 0.9600 .

loop_
_geom_torsion_atom_site_label_1
_geom_torsion_atom_site_label_2
_geom_torsion_atom_site_label_3
_geom_torsion_atom_site_label_4
_geom_torsion
_geom_torsion_site_symmetry_1
_geom_torsion_site_symmetry_4
Ge2 Pt1 Ge1 N2 9.3(3) . .
Cl1 Pt1 Ge1 N2 -176.2(3) 3_565 .
Cl1 Pt1 Ge1 N2 -141.8(4) . .
Ge2 Pt1 Ge1 N1 -93.3(3) . .
Cl1 Pt1 Ge1 N1 81.2(3) 3_565 .
Cl1 Pt1 Ge1 N1 115.7(4) . .
Ge2 Pt1 Ge1 C16 145.4(3) . .
Cl1 Pt1 Ge1 C16 -40.1(3) 3_565 .
Cl1 Pt1 Ge1 C16 -5.7(4) . .
Ge1 Pt1 Ge2 N4 -83.6(3) . .
Cl1 Pt1 Ge2 N4 131.4(5) 3_565 .
Cl1 Pt1 Ge2 N4 90.9(3) . .
Ge1 Pt1 Ge2 N3 19.3(3) . .
Cl1 Pt1 Ge2 N3 -125.8(5) 3_565 .
Cl1 Pt1 Ge2 N3 -166.2(3) . .
Ge1 Pt1 Ge2 C34 154.0(3) . .
Cl1 Pt1 Ge2 C34 9.0(5) 3_565 .
Cl1 Pt1 Ge2 C34 -31.5(4) . .
N2 Ge1 N1 C1 -3.5(6) . .
C16 Ge1 N1 C1 -111.4(7) . .
Pt1 Ge1 N1 C1 122.5(6) . .
N2 Ge1 N1 C8 170.7(7) . .
C16 Ge1 N1 C8 62.7(7) . .
Pt1 Ge1 N1 C8 -63.4(7) . .
N1 Ge1 N2 C7 4.4(6) . .
C16 Ge1 N2 C7 107.2(6) . .
Pt1 Ge1 N2 C7 -114.9(6) . .
N1 Ge1 N2 C12 174.4(7) . .
C16 Ge1 N2 C12 -82.8(7) . .
Pt1 Ge1 N2 C12 55.0(7) . .
N3 Ge2 N4 C25 3.0(7) . .
C34 Ge2 N4 C25 -103.0(7) . .
Pt1 Ge2 N4 C25 129.6(6) . .
N3 Ge2 N4 C30 176.9(7) . .
C34 Ge2 N4 C30 70.9(7) . .
Pt1 Ge2 N4 C30 -56.5(7) . .
N4 Ge2 N3 C19 -0.1(6) . .
C34 Ge2 N3 C19 102.2(7) . .
Pt1 Ge2 N3 C19 -120.6(6) . .
N4 Ge2 N3 C26 172.7(7) . .
C34 Ge2 N3 C26 -85.1(7) . .
Pt1 Ge2 N3 C26 52.2(7) . .
C1 N1 C8 C9 -78.1(11) . .
Ge1 N1 C8 C9 108.3(8) . .
C12 N2 C7 C6 5.7(13) . .
Ge1 N2 C7 C6 175.6(7) . .
C12 N2 C7 C1 -174.2(7) . .
Ge1 N2 C7 C1 -4.3(9) . .
O2 S1 C37 F3 179.2(7) . .
O1 S1 C37 F3 -60.3(8) . .
O3 S1 C37 F3 60.3(8) . .
O2 S1 C37 F2 57.3(9) . .
O1 S1 C37 F2 177.8(7) . .
O3 S1 C37 F2 -61.6(8) . .
O2 S1 C37 F1 -60.7(8) . .
O1 S1 C37 F1 59.8(8) . .
O3 S1 C37 F1 -179.7(6) . .
N2 C7 C6 C5 -172.6(10) . .
C1 C7 C6 C5 7.2(16) . .
C7 N2 C12 C13 -99.2(10) . .
Ge1 N2 C12 C13 91.6(9) . .
C26 N3 C19 C20 -0.9(13) . .
Ge2 N3 C19 C20 171.6(7) . .
C26 N3 C19 C25 -175.1(8) . .
Ge2 N3 C19 C25 -2.6(10) . .
N1 C8 C9 C10 -176.5(9) . .
N1 C8 C9 C11 -53.6(12) . .
C7 C6 C5 C4 -4.1(19) . .
C3 C4 C5 C6 -4.7(18) . .
C30 N4 C25 C24 -1.2(14) . .
Ge2 N4 C25 C24 172.7(7) . .
C30 N4 C25 C19 -179.0(8) . .
Ge2 N4 C25 C19 -5.1(10) . .
N3 C19 C25 N4 5.0(12) . .
C20 C19 C25 N4 -169.2(8) . .
N3 C19 C25 C24 -172.6(9) . .
C20 C19 C25 C24 13.2(15) . .
C22 C21 C20 C19 -7.0(18) . .
N3 C19 C20 C21 -176.2(10) . .
C25 C19 C20 C21 -2.5(16) . .
N4 C25 C24 C23 172.1(10) . .
C19 C25 C24 C23 -10.5(17) . .
C20 C21 C22 C23 2.5(17) . .
N2 C12 C13 C15 -179.7(8) . .
N2 C12 C13 C14 57.2(11) . .
C8 N1 C1 C2 8.6(13) . .
Ge1 N1 C1 C2 -177.5(7) . .
C8 N1 C1 C7 -172.0(7) . .
Ge1 N1 C1 C7 2.0(10) . .
N2 C7 C1 N1 1.5(11) . .
C6 C7 C1 N1 -178.3(8) . .
N2 C7 C1 C2 -179.0(8) . .
C6 C7 C1 C2 1.1(14) . .
C25 C24 C23 C22 -2.3(17) . .
C21 C22 C23 C24 6.1(17) . .
C25 N4 C30 C31 -75.8(11) . .
Ge2 N4 C30 C31 110.7(8) . .
C33 C31 C30 N4 -71.3(10) . .
C32 C31 C30 N4 164.1(7) . .
N1 C1 C2 C3 170.0(9) . .
C7 C1 C2 C3 -9.5(16) . .
C1 C2 C3 C4 5.9(18) . .
C5 C4 C3 C2 4.0(18) . .
N4 Ge2 C34 C35 49.8(8) . .
N3 Ge2 C34 C35 -37.4(8) . .
Pt1 Ge2 C34 C35 -180.0(7) . .
N4 Ge2 C34 C36 178.8(8) . .
N3 Ge2 C34 C36 91.6(8) . .
Pt1 Ge2 C34 C36 -51.0(9) . .
Ge2 Pt1 Cl1 Pt1 173.71(7) . 3_565
Ge1 Pt1 Cl1 Pt1 -34.7(4) . 3_565
Cl1 Pt1 Cl1 Pt1 0.0 3_565 3_565
N2 Ge1 C16 C17 -33.6(7) . .
N1 Ge1 C16 C17 55.1(7) . .
Pt1 Ge1 C16 C17 -176.4(5) . .
N2 Ge1 C16 C18 94.9(6) . .
N1 Ge1 C16 C18 -176.5(6) . .
Pt1 Ge1 C16 C18 -48.0(6) . .
C19 N3 C26 C27 -93.8(11) . .
Ge2 N3 C26 C27 94.1(9) . .
N3 C26 C27 C28 66.6(12) . .
N3 C26 C27 C29 -171.2(9) . .
